data_2014723
loop_
_publ_author_name
'Andrade, L.C.R.'
'Paix\~ao, J.A.'
'de Almeida, M.J.M.'
'Fernandes Roleira, F.M.'
'Tavares da Silva, E.J.'

_publ_section_title
;
 17-Oxo-5\a-androstane-3\a,4\b-diyl diacetate and
 17-oxo-5\b-androstane-3\a,4\b-diyl diacetate
;
_journal_issue 3
_journal_name_full 'Acta Crystallographica Section C'
_journal_page_first o131
_journal_page_last o133
_journal_paper_doi 10.1107/S0108270104034250
_journal_volume 61
_journal_year 2005
_chemical_formula_iupac 'C23 H34 O5'
_chemical_formula_moiety 'C23 H34 O5'
_chemical_formula_sum 'C23 H34 O5'
_chemical_formula_weight 390.50
_chemical_name_systematic
;
17-Oxo-5\a-androstane-3\a,4\b-diyl diacetate
;
_space_group_IT_number 19
_symmetry_cell_setting orthorhombic
_symmetry_space_group_name_Hall 'P 2ac 2ab'
_symmetry_space_group_name_H-M 'P 21 21 21'
_atom_sites_solution_hydrogens geom
_atom_sites_solution_primary direct
_atom_sites_solution_secondary difmap
_audit_creation_method SHELXL-97
_cell_angle_alpha 90.00
_cell_angle_beta 90.00
_cell_angle_gamma 90.00
_cell_formula_units_Z 4
_cell_length_a 6.742(7)
_cell_length_b 12.174(4)
_cell_length_c 25.893(6)
_cell_measurement_reflns_used 25
_cell_measurement_temperature 293(2)
_cell_measurement_theta_max 9.27
_cell_measurement_theta_min 4.76
_cell_volume 2125(2)
_computing_cell_refinement 'CAD-4 Software'
_computing_data_collection 'CAD-4 Software (Enraf--Nonius, 1989)'
_computing_data_reduction 'HELENA (Spek, 1997)'
_computing_molecular_graphics HELENA
_computing_publication_material SHELXL97
_computing_structure_refinement 'SHELXL97 (Sheldrick, 1997)'
_computing_structure_solution 'SHELXS97 (Sheldrick, 1997)'
_diffrn_ambient_temperature 293(2)
_diffrn_measured_fraction_theta_full 0.998
_diffrn_measured_fraction_theta_max 0.998
_diffrn_measurement_device_type 'Enraf--Nonius CAD-4 diffractometer'
_diffrn_measurement_method '\w--2\q scans'
_diffrn_radiation_monochromator graphite
_diffrn_radiation_source 'fine-focus sealed tube'
_diffrn_radiation_type MoK\a
_diffrn_radiation_wavelength 0.71073
_diffrn_reflns_av_R_equivalents 0.0351
_diffrn_reflns_av_sigmaI/netI 0.0491
_diffrn_reflns_limit_h_max 8
_diffrn_reflns_limit_h_min -8
_diffrn_reflns_limit_k_max 15
_diffrn_reflns_limit_k_min -15
_diffrn_reflns_limit_l_max 33
_diffrn_reflns_limit_l_min -33
_diffrn_reflns_number 5566
_diffrn_reflns_theta_full 27.57
_diffrn_reflns_theta_max 27.57
_diffrn_reflns_theta_min 3.12
_diffrn_standards_decay_% 5.39
_diffrn_standards_interval_time 200
_diffrn_standards_number 3
_exptl_absorpt_coefficient_mu 0.084
_exptl_absorpt_correction_type none
_exptl_crystal_colour colourless
_exptl_crystal_density_diffrn 1.220
_exptl_crystal_density_method 'not measured'
_exptl_crystal_description plate
_exptl_crystal_F_000 848
_exptl_crystal_size_max 0.50
_exptl_crystal_size_mid 0.45
_exptl_crystal_size_min 0.10
_refine_diff_density_max 0.203
_refine_diff_density_min -0.198
_refine_ls_extinction_method none
_refine_ls_goodness_of_fit_ref 1.004
_refine_ls_hydrogen_treatment constr
_refine_ls_matrix_type full
_refine_ls_number_parameters 257
_refine_ls_number_reflns 2812
_refine_ls_number_restraints 0
_refine_ls_restrained_S_all 1.004
_refine_ls_R_factor_all 0.1132
_refine_ls_R_factor_gt 0.0408
_refine_ls_shift/su_max 0.047
_refine_ls_shift/su_mean 0.011
_refine_ls_structure_factor_coef Fsqd
_refine_ls_weighting_details 'calc w=1/[\s^2^(Fo^2^)+(0.0451P)^2^+0.8677P] where P=(Fo^2^+2Fc^2^)/3'
_refine_ls_weighting_scheme calc
_refine_ls_wR_factor_gt 0.0918
_refine_ls_wR_factor_ref 0.1274
_reflns_number_gt 1613
_reflns_number_total 2812
_reflns_threshold_expression I>2\s(I)
_cod_data_source_file sk1786.cif
_cod_data_source_block I
_cod_database_code 2014723
_cod_database_fobs_code 2014723

loop_
_symmetry_equiv_pos_as_xyz
'x, y, z'
'-x+1/2, -y, z+1/2'
'x+1/2, -y+1/2, -z'
'-x, y+1/2, -z+1/2'

loop_
_atom_site_label
_atom_site_fract_x
_atom_site_fract_y
_atom_site_fract_z
_atom_site_U_iso_or_equiv
_atom_site_adp_type
_atom_site_calc_flag
_atom_site_refinement_flags
_atom_site_occupancy
_atom_site_disorder_assembly
_atom_site_disorder_group
_atom_site_type_symbol
O3 0.3026(4) 0.4847(2) 0.95223(9) 0.0557(6) Uani d . 1 . . O
O4 -0.1361(3) 0.63468(19) 0.91701(10) 0.0555(6) Uani d . 1 . . O
O17 0.5712(5) 0.4909(2) 0.60155(13) 0.0941(11) Uani d . 1 . . O
O20 0.2409(5) 0.3618(3) 1.01471(11) 0.0841(10) Uani d . 1 . . O
O22 -0.0785(5) 0.8036(2) 0.94799(13) 0.0818(9) Uani d . 1 . . O
C1 0.1129(6) 0.4077(3) 0.85417(13) 0.0529(9) Uani d . 1 . . C
H1A 0.0577 0.3487 0.8335 0.064 Uiso calc R 1 . . H
H1B 0.2539 0.3942 0.8578 0.064 Uiso calc R 1 . . H
C2 0.0173(6) 0.4050(3) 0.90745(14) 0.0564(10) Uani d . 1 . . C
H2A -0.1254 0.4114 0.9037 0.068 Uiso calc R 1 . . H
H2B 0.0455 0.3349 0.9236 0.068 Uiso calc R 1 . . H
C3 0.0913(5) 0.4964(3) 0.94194(14) 0.0527(9) Uani d . 1 . . C
H3 0.0174 0.4962 0.9745 0.063 Uiso calc R 1 . . H
C4 0.0749(5) 0.6084(3) 0.91636(14) 0.0502(9) Uani d . 1 . . C
H4 0.1466 0.6626 0.9372 0.060 Uiso calc R 1 . . H
C5 0.1574(5) 0.6096(2) 0.86162(12) 0.0452(8) Uani d . 1 . . C
H5 0.2995 0.5953 0.8658 0.054 Uiso calc R 1 . . H
C6 0.1475(6) 0.7228(2) 0.83641(13) 0.0495(9) Uani d . 1 . . C
H6A 0.0109 0.7405 0.8282 0.059 Uiso calc R 1 . . H
H6B 0.1969 0.7779 0.8602 0.059 Uiso calc R 1 . . H
C7 0.2719(6) 0.7238(2) 0.78729(13) 0.0513(9) Uani d . 1 . . C
H7A 0.2546 0.7940 0.7701 0.062 Uiso calc R 1 . . H
H7B 0.4107 0.7170 0.7966 0.062 Uiso calc R 1 . . H
C8 0.2188(5) 0.6325(2) 0.74979(12) 0.0429(8) Uani d . 1 . . C
H8 0.0857 0.6465 0.7361 0.051 Uiso calc R 1 . . H
C9 0.2194(5) 0.5195(2) 0.77653(12) 0.0434(8) Uani d . 1 . . C
H9 0.3549 0.5089 0.7893 0.052 Uiso calc R 1 . . H
C10 0.0834(5) 0.5167(3) 0.82541(13) 0.0434(8) Uani d . 1 . . C
C11 0.1820(6) 0.4252(3) 0.73848(13) 0.0549(10) Uani d . 1 . . C
H11A 0.0469 0.4301 0.7258 0.066 Uiso calc R 1 . . H
H11B 0.1956 0.3558 0.7565 0.066 Uiso calc R 1 . . H
C12 0.3257(6) 0.4268(3) 0.69220(14) 0.0562(10) Uani d . 1 . . C
H12A 0.4596 0.4124 0.7041 0.067 Uiso calc R 1 . . H
H12B 0.2894 0.3695 0.6680 0.067 Uiso calc R 1 . . H
C13 0.3187(5) 0.5370(3) 0.66553(13) 0.0490(8) Uani d . 1 . . C
C14 0.3651(5) 0.6281(2) 0.70455(13) 0.0464(8) Uani d . 1 . . C
H14 0.4933 0.6083 0.7198 0.056 Uiso calc R 1 . . H
C15 0.4054(6) 0.7289(3) 0.67123(15) 0.0594(10) Uani d . 1 . . C
H15A 0.4829 0.7830 0.6899 0.071 Uiso calc R 1 . . H
H15B 0.2828 0.7624 0.6596 0.071 Uiso calc R 1 . . H
C16 0.5235(6) 0.6808(3) 0.62555(16) 0.0663(11) Uani d . 1 . . C
H16A 0.4796 0.7128 0.5932 0.080 Uiso calc R 1 . . H
H16B 0.6642 0.6950 0.6297 0.080 Uiso calc R 1 . . H
C17 0.4818(6) 0.5582(3) 0.62657(17) 0.0618(11) Uani d . 1 . . C
C18 0.1199(6) 0.5530(3) 0.63688(15) 0.0632(11) Uani d . 1 . . C
H18A 0.1224 0.6214 0.6184 0.076 Uiso calc R 1 . . H
H18B 0.0133 0.5540 0.6614 0.076 Uiso calc R 1 . . H
H18C 0.1004 0.4937 0.6130 0.076 Uiso calc R 1 . . H
C19 -0.1371(5) 0.5297(3) 0.80993(14) 0.0564(10) Uani d . 1 . . C
H19A -0.1751 0.4699 0.7878 0.068 Uiso calc R 1 . . H
H19B -0.1548 0.5979 0.7920 0.068 Uiso calc R 1 . . H
H19C -0.2182 0.5292 0.8404 0.068 Uiso calc R 1 . . H
C20 0.3551(6) 0.4167(3) 0.99094(14) 0.0576(10) Uani d . 1 . . C
C21 0.5746(6) 0.4199(4) 0.99988(17) 0.0746(13) Uani d . 1 . . C
H21A 0.6019 0.4586 1.0314 0.090 Uiso calc R 1 . . H
H21B 0.6379 0.4570 0.9716 0.090 Uiso calc R 1 . . H
H21C 0.6247 0.3463 1.0023 0.090 Uiso calc R 1 . . H
C22 -0.1933(6) 0.7342(3) 0.93472(14) 0.0562(10) Uani d . 1 . . C
C23 -0.4110(6) 0.7443(3) 0.93425(17) 0.0694(12) Uani d . 1 . . C
H23A -0.4476 0.8188 0.9418 0.083 Uiso calc R 1 . . H
H23B -0.4667 0.6964 0.9599 0.083 Uiso calc R 1 . . H
H23C -0.4606 0.7243 0.9008 0.083 Uiso calc R 1 . . H

loop_
_atom_site_aniso_label
_atom_site_aniso_U_11
_atom_site_aniso_U_22
_atom_site_aniso_U_33
_atom_site_aniso_U_12
_atom_site_aniso_U_13
_atom_site_aniso_U_23
O3 0.0490(14) 0.0636(15) 0.0544(14) -0.0013(13) 0.0008(12) 0.0122(13)
O4 0.0437(14) 0.0567(14) 0.0660(15) 0.0011(12) 0.0019(13) -0.0121(13)
O17 0.093(2) 0.0694(18) 0.119(3) -0.0044(19) 0.049(2) -0.0211(19)
O20 0.090(2) 0.096(2) 0.0665(18) -0.0169(19) 0.0015(18) 0.0296(17)
O22 0.079(2) 0.0588(16) 0.107(2) 0.0063(17) -0.020(2) -0.0233(17)
C1 0.056(2) 0.0397(17) 0.063(2) -0.0078(18) -0.0006(19) 0.0020(16)
C2 0.060(2) 0.0452(18) 0.064(2) -0.0079(18) 0.006(2) 0.0056(17)
C3 0.049(2) 0.058(2) 0.051(2) -0.0039(18) 0.0015(17) 0.0038(17)
C4 0.044(2) 0.0499(19) 0.056(2) -0.0016(16) -0.0038(18) -0.0048(17)
C5 0.041(2) 0.0394(17) 0.0548(19) -0.0006(15) -0.0039(17) -0.0026(14)
C6 0.052(2) 0.0388(16) 0.058(2) -0.0011(16) -0.0033(18) -0.0042(16)
C7 0.054(2) 0.0330(16) 0.067(2) -0.0024(17) -0.002(2) 0.0020(16)
C8 0.0410(18) 0.0370(16) 0.0507(18) -0.0011(16) -0.0065(17) 0.0023(15)
C9 0.0438(17) 0.0335(15) 0.0530(19) 0.0006(15) -0.0070(16) -0.0006(15)
C10 0.0423(18) 0.0373(16) 0.0507(19) -0.0037(16) -0.0037(17) -0.0011(15)
C11 0.067(3) 0.0377(17) 0.060(2) -0.0085(19) 0.001(2) -0.0006(16)
C12 0.064(3) 0.0379(18) 0.067(2) -0.0005(19) 0.003(2) -0.0095(17)
C13 0.047(2) 0.0444(18) 0.056(2) -0.0027(16) 0.0024(18) -0.0037(16)
C14 0.0391(19) 0.0367(16) 0.063(2) 0.0005(16) -0.0019(17) 0.0014(16)
C15 0.061(2) 0.0462(19) 0.071(3) -0.0030(19) 0.004(2) 0.0021(18)
C16 0.066(3) 0.055(2) 0.078(3) -0.008(2) 0.016(2) 0.001(2)
C17 0.057(2) 0.056(2) 0.072(3) -0.001(2) 0.008(2) -0.008(2)
C18 0.061(2) 0.072(3) 0.057(2) -0.008(2) -0.006(2) -0.005(2)
C19 0.047(2) 0.056(2) 0.066(2) -0.0066(19) -0.0040(18) -0.0080(18)
C20 0.068(3) 0.061(2) 0.044(2) 0.001(2) 0.002(2) 0.0078(18)
C21 0.061(3) 0.094(3) 0.069(3) 0.011(3) -0.002(2) 0.018(3)
C22 0.067(3) 0.054(2) 0.047(2) 0.005(2) -0.002(2) -0.0026(18)
C23 0.061(3) 0.075(3) 0.073(3) 0.015(2) 0.011(2) 0.007(2)

loop_
_atom_type_symbol
_atom_type_description
_atom_type_scat_dispersion_real
_atom_type_scat_dispersion_imag
_atom_type_scat_source
C C 0.0033 0.0016 'International Tables Vol C Tables 4.2.6.8 and 6.1.1.4'
O O 0.0106 0.0060 'International Tables Vol C Tables 4.2.6.8 and 6.1.1.4'
H H 0.0000 0.0000 'International Tables Vol C Tables 4.2.6.8 and 6.1.1.4'

loop_
_geom_angle_atom_site_label_1
_geom_angle_atom_site_label_2
_geom_angle_atom_site_label_3
_geom_angle
C20 O3 C3 116.9(3)
C22 O4 C4 118.6(3)
C2 C1 C10 113.8(3)
C2 C1 H1A 108.8
C10 C1 H1A 108.8
C2 C1 H1B 108.8
C10 C1 H1B 108.8
H1A C1 H1B 107.7
C3 C2 C1 112.3(3)
C3 C2 H2A 109.1
C1 C2 H2A 109.1
C3 C2 H2B 109.1
C1 C2 H2B 109.1
H2A C2 H2B 107.9
O3 C3 C2 111.1(3)
O3 C3 C4 103.8(3)
C2 C3 C4 112.3(3)
O3 C3 H3 109.9
C2 C3 H3 109.9
C4 C3 H3 109.9
O4 C4 C3 105.2(3)
O4 C4 C5 111.4(3)
C3 C4 C5 112.8(3)
O4 C4 H4 109.1
C3 C4 H4 109.1
C5 C4 H4 109.1
C4 C5 C6 113.0(3)
C4 C5 C10 116.0(3)
C6 C5 C10 112.7(3)
C4 C5 H5 104.6
C6 C5 H5 104.6
C10 C5 H5 104.6
C7 C6 C5 109.9(3)
C7 C6 H6A 109.7
C5 C6 H6A 109.7
C7 C6 H6B 109.7
C5 C6 H6B 109.7
H6A C6 H6B 108.2
C8 C7 C6 113.5(3)
C8 C7 H7A 108.9
C6 C7 H7A 108.9
C8 C7 H7B 108.9
C6 C7 H7B 108.9
H7A C7 H7B 107.7
C7 C8 C14 111.3(3)
C7 C8 C9 111.5(3)
C14 C8 C9 108.1(3)
C7 C8 H8 108.6
C14 C8 H8 108.6
C9 C8 H8 108.6
C11 C9 C8 112.3(3)
C11 C9 C10 114.0(3)
C8 C9 C10 112.4(3)
C11 C9 H9 105.7
C8 C9 H9 105.7
C10 C9 H9 105.7
C1 C10 C19 109.8(3)
C1 C10 C5 107.2(3)
C19 C10 C5 113.0(3)
C1 C10 C9 109.6(3)
C19 C10 C9 110.6(3)
C5 C10 C9 106.5(3)
C9 C11 C12 112.7(3)
C9 C11 H11A 109.0
C12 C11 H11A 109.0
C9 C11 H11B 109.0
C12 C11 H11B 109.0
H11A C11 H11B 107.8
C13 C12 C11 110.3(3)
C13 C12 H12A 109.6
C11 C12 H12A 109.6
C13 C12 H12B 109.6
C11 C12 H12B 109.6
H12A C12 H12B 108.1
C12 C13 C17 115.7(3)
C12 C13 C14 109.6(3)
C17 C13 C14 99.6(3)
C12 C13 C18 111.0(3)
C17 C13 C18 106.8(3)
C14 C13 C18 113.7(3)
C15 C14 C8 121.3(3)
C15 C14 C13 104.2(3)
C8 C14 C13 113.5(3)
C15 C14 H14 105.5
C8 C14 H14 105.5
C13 C14 H14 105.5
C14 C15 C16 102.8(3)
C14 C15 H15A 111.2
C16 C15 H15A 111.2
C14 C15 H15B 111.2
C16 C15 H15B 111.2
H15A C15 H15B 109.1
C17 C16 C15 105.3(3)
C17 C16 H16A 110.7
C15 C16 H16A 110.7
C17 C16 H16B 110.7
C15 C16 H16B 110.7
H16A C16 H16B 108.8
O17 C17 C13 127.2(4)
O17 C17 C16 124.5(4)
C13 C17 C16 108.3(3)
C13 C18 H18A 109.5
C13 C18 H18B 109.5
H18A C18 H18B 109.5
C13 C18 H18C 109.5
H18A C18 H18C 109.5
H18B C18 H18C 109.5
C10 C19 H19A 109.5
C10 C19 H19B 109.5
H19A C19 H19B 109.5
C10 C19 H19C 109.5
H19A C19 H19C 109.5
H19B C19 H19C 109.5
O20 C20 O3 124.1(4)
O20 C20 C21 125.0(4)
O3 C20 C21 111.0(3)
C20 C21 H21A 109.5
C20 C21 H21B 109.5
H21A C21 H21B 109.5
C20 C21 H21C 109.5
H21A C21 H21C 109.5
H21B C21 H21C 109.5
O22 C22 O4 123.1(4)
O22 C22 C23 126.1(4)
O4 C22 C23 110.9(4)
C22 C23 H23A 109.5
C22 C23 H23B 109.5
H23A C23 H23B 109.5
C22 C23 H23C 109.5
H23A C23 H23C 109.5
H23B C23 H23C 109.5

loop_
_geom_bond_atom_site_label_1
_geom_bond_atom_site_label_2
_geom_bond_site_symmetry_2
_geom_bond_distance
_geom_bond_publ_flag
O3 C20 . 1.347(4) yes
O3 C3 . 1.456(4) ?
O4 C22 . 1.352(4) yes
O4 C4 . 1.458(4) ?
O17 C17 . 1.206(4) ?
O20 C20 . 1.191(5) yes
O22 C22 . 1.196(4) ?
C1 C2 . 1.523(5) ?
C1 C10 . 1.534(4) ?
C1 H1A . 0.9700 ?
C1 H1B . 0.9700 ?
C2 C3 . 1.511(5) yes
C2 H2A . 0.9700 ?
C2 H2B . 0.9700 ?
C3 C4 . 1.520(5) ?
C3 H3 . 0.9800 ?
C4 C5 . 1.523(5) ?
C4 H4 . 0.9800 ?
C5 C6 . 1.526(4) ?
C5 C10 . 1.552(4) ?
C5 H5 . 0.9800 ?
C6 C7 . 1.523(5) ?
C6 H6A . 0.9700 ?
C6 H6B . 0.9700 ?
C7 C8 . 1.519(4) ?
C7 H7A . 0.9700 ?
C7 H7B . 0.9700 ?
C8 C14 . 1.532(5) ?
C8 C9 . 1.541(4) ?
C8 H8 . 0.9800 ?
C9 C11 . 1.533(4) ?
C9 C10 . 1.563(5) ?
C9 H9 . 0.9800 ?
C10 C19 . 1.548(5) ?
C11 C12 . 1.541(5) ?
C11 H11A . 0.9700 ?
C11 H11B . 0.9700 ?
C12 C13 . 1.509(5) ?
C12 H12A . 0.9700 ?
C12 H12B . 0.9700 ?
C13 C17 . 1.515(5) ?
C13 C14 . 1.532(4) ?
C13 C18 . 1.544(5) ?
C14 C15 . 1.524(5) ?
C14 H14 . 0.9800 ?
C15 C16 . 1.541(5) ?
C15 H15A . 0.9700 ?
C15 H15B . 0.9700 ?
C16 C17 . 1.519(5) ?
C16 H16A . 0.9700 ?
C16 H16B . 0.9700 ?
C18 H18A . 0.9600 ?
C18 H18B . 0.9600 ?
C18 H18C . 0.9600 ?
C19 H19A . 0.9600 ?
C19 H19B . 0.9600 ?
C19 H19C . 0.9600 ?
C20 C21 . 1.499(6) ?
C21 H21A . 0.9600 ?
C21 H21B . 0.9600 ?
C21 H21C . 0.9600 ?
C22 C23 . 1.473(6) ?
C23 H23A . 0.9600 ?
C23 H23B . 0.9600 ?
C23 H23C . 0.9600 ?

loop_
_geom_torsion_atom_site_label_1
_geom_torsion_atom_site_label_2
_geom_torsion_atom_site_label_3
_geom_torsion_atom_site_label_4
_geom_torsion
C10 C1 C2 C3 -57.1(4)
C20 O3 C3 C2 -83.9(4)
C20 O3 C3 C4 155.3(3)
C1 C2 C3 O3 -63.7(4)
C1 C2 C3 C4 52.0(4)
C22 O4 C4 C3 130.6(3)
C22 O4 C4 C5 -106.8(4)
O3 C3 C4 O4 -166.5(3)
C2 C3 C4 O4 73.5(4)
O3 C3 C4 C5 71.9(4)
C2 C3 C4 C5 -48.2(4)
O4 C4 C5 C6 63.8(4)
C3 C4 C5 C6 -178.1(3)
O4 C4 C5 C10 -68.5(4)
C3 C4 C5 C10 49.6(4)
C4 C5 C6 C7 167.6(3)
C10 C5 C6 C7 -58.5(4)
C5 C6 C7 C8 53.5(4)
C6 C7 C8 C14 -172.6(3)
C6 C7 C8 C9 -51.9(4)
C7 C8 C9 C11 -175.6(3)
C14 C8 C9 C11 -53.0(4)
C7 C8 C9 C10 54.2(4)
C14 C8 C9 C10 176.8(3)
C2 C1 C10 C19 -69.2(4)
C2 C1 C10 C5 53.9(4)
C2 C1 C10 C9 169.2(3)
C4 C5 C10 C1 -50.9(4)
C6 C5 C10 C1 176.7(3)
C4 C5 C10 C19 70.2(4)
C6 C5 C10 C19 -62.2(4)
C4 C5 C10 C9 -168.1(3)
C6 C5 C10 C9 59.4(4)
C11 C9 C10 C1 58.4(4)
C8 C9 C10 C1 -172.3(3)
C11 C9 C10 C19 -62.8(4)
C8 C9 C10 C19 66.5(4)
C11 C9 C10 C5 174.1(3)
C8 C9 C10 C5 -56.6(3)
C8 C9 C11 C12 53.6(4)
C10 C9 C11 C12 -177.0(3)
C9 C11 C12 C13 -54.7(4)
C11 C12 C13 C17 167.8(3)
C11 C12 C13 C14 56.2(4)
C11 C12 C13 C18 -70.3(4)
C7 C8 C14 C15 -54.9(4)
C9 C8 C14 C15 -177.6(3)
C7 C8 C14 C13 179.8(3)
C9 C8 C14 C13 57.1(4)
C12 C13 C14 C15 166.0(3)
C17 C13 C14 C15 44.2(4)
C18 C13 C14 C15 -69.0(4)
C12 C13 C14 C8 -60.0(4)
C17 C13 C14 C8 178.2(3)
C18 C13 C14 C8 64.9(4)
C8 C14 C15 C16 -168.9(3)
C13 C14 C15 C16 -39.5(4)
C14 C15 C16 C17 18.5(4)
C12 C13 C17 O17 27.6(6)
C14 C13 C17 O17 144.9(5)
C18 C13 C17 O17 -96.5(5)
C12 C13 C17 C16 -149.8(3)
C14 C13 C17 C16 -32.5(4)
C18 C13 C17 C16 86.1(4)
C15 C16 C17 O17 -168.4(4)
C15 C16 C17 C13 9.1(4)
C3 O3 C20 O20 4.6(5)
C3 O3 C20 C21 -175.4(3)
C4 O4 C22 O22 3.1(6)
C4 O4 C22 C23 -177.9(3)
C19 C10 C13 C18 0.6(3)

loop_
_cod_related_entry_id
_cod_related_entry_database
_cod_related_entry_code
1 ChemSpider 21181150
